data_1504276
loop_
_publ_author_name
'Xue, Min'
'Chen, Chuan-Feng'

_publ_section_title
;
 Triptycene-derived N(H)-bridged azacalixarenes: synthesis, structure, and
 encapsulation of small neutral molecules in the solid state.
;
_journal_issue 22
_journal_name_full 'Organic letters'
_journal_page_first 5294
_journal_page_last 5297
_journal_paper_doi 10.1021/ol902246c
_journal_volume 11
_journal_year 2009
_chemical_formula_sum 'C50 H38 Cl2 N10 O5'
_chemical_formula_weight 929.80
_chemical_name_systematic
; 
 ? 
;
_space_group_IT_number 2
_symmetry_cell_setting triclinic
_symmetry_space_group_name_Hall '-P 1'
_symmetry_space_group_name_H-M 'P -1'
_atom_sites_solution_hydrogens geom
_atom_sites_solution_primary direct
_atom_sites_solution_secondary difmap
_audit_creation_method SHELXL-97
_cell_angle_alpha 67.68(3)
_cell_angle_beta 61.26(3)
_cell_angle_gamma 75.64(3)
_cell_formula_units_Z 2
_cell_length_a 15.098(3)
_cell_length_b 15.275(3)
_cell_length_c 15.443(3)
_cell_measurement_reflns_used 15848
_cell_measurement_temperature 173(2)
_cell_measurement_theta_max 27.51
_cell_measurement_theta_min 1.45
_cell_volume 2879.4(14)
_computing_cell_refinement 'CrystalClear (Rigaku Inc., 2008)'
_computing_data_collection 'CrystalClear (Rigaku Inc., 2008)'
_computing_data_reduction 'CrystalClear (Rigaku Inc., 2008)'
_computing_molecular_graphics
;
 Mercury: visualization and analysis of crystal structures, C. F. Macrae,
 P. R. Edgington, P. McCabe, E. Pidcock, G. P. Shields, R. Taylor,
 M. Towler and J. van de Streek, J. Appl. Cryst., 39, 453-457, 2006.
;
_computing_publication_material 'SHELX-97 (Sheldrick, 1997)'
_computing_structure_refinement 'SHELX-97 (Sheldrick, 1997)'
_computing_structure_solution 'SHELX-97 (Sheldrick, 1997)'
_diffrn_ambient_temperature 173(2)
_diffrn_detector_area_resol_mean 28.5714
_diffrn_measured_fraction_theta_full 0.993
_diffrn_measured_fraction_theta_max 0.993
_diffrn_measurement_device_type 'MM007HF + CCD (Saturn724+)'
_diffrn_measurement_method '\w scans at fixed \c = 45\%'
_diffrn_radiation_monochromator Confocal
_diffrn_radiation_source 'Rotating Anode'
_diffrn_radiation_type MoK\a
_diffrn_radiation_wavelength 0.71073
_diffrn_reflns_av_R_equivalents 0.0462
_diffrn_reflns_av_sigmaI/netI 0.0590
_diffrn_reflns_limit_h_max 19
_diffrn_reflns_limit_h_min -18
_diffrn_reflns_limit_k_max 19
_diffrn_reflns_limit_k_min -19
_diffrn_reflns_limit_l_max 19
_diffrn_reflns_limit_l_min -19
_diffrn_reflns_number 35536
_diffrn_reflns_theta_full 27.51
_diffrn_reflns_theta_max 27.51
_diffrn_reflns_theta_min 1.45
_exptl_absorpt_coefficient_mu 0.161
_exptl_absorpt_correction_T_max 0.9825
_exptl_absorpt_correction_T_min 0.9655
_exptl_absorpt_correction_type multi-scan
_exptl_absorpt_process_details 'CrystalClear (Rigaku Inc., 2008)'
_exptl_crystal_colour colorless
_exptl_crystal_density_diffrn 1.072
_exptl_crystal_density_method 'not measured'
_exptl_crystal_description block
_exptl_crystal_F_000 964
_exptl_crystal_size_max 0.22
_exptl_crystal_size_mid 0.14
_exptl_crystal_size_min 0.11
_platon_squeeze_details
;
;
_refine_diff_density_max 0.305
_refine_diff_density_min -0.400
_refine_diff_density_rms 0.062
_refine_ls_extinction_coef 0.0059(10)
_refine_ls_extinction_expression Fc^*^=kFc[1+0.001xFc^2^\l^3^/sin(2\q)]^-1/4^
_refine_ls_extinction_method SHELXL
_refine_ls_goodness_of_fit_ref 1.044
_refine_ls_hydrogen_treatment constr
_refine_ls_matrix_type full
_refine_ls_number_parameters 629
_refine_ls_number_reflns 13156
_refine_ls_number_restraints 524
_refine_ls_restrained_S_all 1.037
_refine_ls_R_factor_all 0.0823
_refine_ls_R_factor_gt 0.0671
_refine_ls_shift/su_max 0.001
_refine_ls_shift/su_mean 0.000
_refine_ls_structure_factor_coef Fsqd
_refine_ls_weighting_details 'calc w=1/[\s^2^(Fo^2^)+(0.1021P)^2^+0.8709P] where P=(Fo^2^+2Fc^2^)/3'
_refine_ls_weighting_scheme calc
_refine_ls_wR_factor_gt 0.1877
_refine_ls_wR_factor_ref 0.2029
_reflns_number_gt 10057
_reflns_number_total 13156
_reflns_threshold_expression >2sigma(I)
_cod_data_source_file ol902246c_si_005.cif
_cod_data_source_block a
_cod_original_cell_volume 2879.3(14)
_cod_original_sg_symbol_H-M P-1
_cod_database_code 1504276

loop_
_symmetry_equiv_pos_as_xyz
'x, y, z'
'-x, -y, -z'

loop_
_atom_site_label
_atom_site_type_symbol
_atom_site_fract_x
_atom_site_fract_y
_atom_site_fract_z
_atom_site_U_iso_or_equiv
_atom_site_adp_type
_atom_site_occupancy
_atom_site_symmetry_multiplicity
_atom_site_calc_flag
_atom_site_refinement_flags
_atom_site_disorder_assembly
_atom_site_disorder_group
Cl1 Cl 0.69964(5) 0.81261(6) 0.10176(5) 0.0616(2) Uani 1 1 d . . .
Cl2 Cl 0.31125(7) 1.73662(5) 0.37330(6) 0.0686(2) Uani 1 1 d . . .
O1 O 0.2277(5) 0.8540(4) 1.0337(4) 0.0551(14) Uani 0.557(8) 1 d PDU A 1
C1 C 0.2010(6) 0.9026(5) 1.1068(5) 0.0732(19) Uani 0.557(8) 1 d PDU A 1
H1A H 0.2235 0.8627 1.1606 0.110 Uiso 0.557(8) 1 calc PR A 1
H1B H 0.1273 0.9163 1.1389 0.110 Uiso 0.557(8) 1 calc PR A 1
H1C H 0.2338 0.9623 1.0711 0.110 Uiso 0.557(8) 1 calc PR A 1
O1' O 0.1872(5) 0.8699(5) 1.0613(4) 0.0509(16) Uani 0.443(8) 1 d PDU A 2
C1' C 0.2798(6) 0.8878(6) 1.0533(6) 0.075(2) Uani 0.443(8) 1 d PDU A 2
H1'A H 0.2835 0.8554 1.1198 0.112 Uiso 0.443(8) 1 calc PR A 2
H1'B H 0.2821 0.9563 1.0353 0.112 Uiso 0.443(8) 1 calc PR A 2
H1'C H 0.3373 0.8640 0.9992 0.112 Uiso 0.443(8) 1 calc PR A 2
O2 O 0.03021(16) 0.83599(12) 1.07576(13) 0.0559(5) Uani 1 1 d U . .
O3 O -0.04157(14) 1.40909(12) -0.07193(13) 0.0492(4) Uani 1 1 d U . .
O4 O -0.19081(13) 1.32519(13) 0.09303(14) 0.0519(4) Uani 1 1 d U . .
O5W O 0.1937(2) 1.66450(14) 0.10110(17) 0.0816(7) Uani 1 1 d U . .
H5WA H 0.2052 1.7217 0.0800 0.098 Uiso 1 1 d R . .
H5WB H 0.1932 1.6671 0.0460 0.098 Uiso 1 1 d R . .
N1 N 0.55691(14) 0.84186(14) 0.27005(16) 0.0466(5) Uani 1 1 d U . .
N2 N 0.41121(13) 0.95078(13) 0.27482(14) 0.0374(4) Uani 1 1 d U . .
N3 N 0.53664(14) 0.92385(14) 0.11424(15) 0.0413(4) Uani 1 1 d U . .
N4 N 0.26779(16) 1.56366(13) 0.48389(15) 0.0448(4) Uani 1 1 d U . .
N5 N 0.22588(15) 1.63354(12) 0.34046(15) 0.0419(4) Uani 1 1 d U . .
N6 N 0.18836(14) 1.47398(12) 0.44675(13) 0.0360(4) Uani 1 1 d U . .
N7 N 0.43952(14) 0.87437(14) 0.42088(15) 0.0463(5) Uani 1 1 d U . .
H7 H 0.4779 0.8327 0.4487 0.056 Uiso 1 1 calc R . .
N8 N 0.39206(14) 1.02213(15) 0.12381(15) 0.0455(5) Uani 1 1 d U . .
H8 H 0.4165 1.0310 0.0569 0.055 Uiso 1 1 calc R . .
N9 N 0.22879(16) 1.41047(13) 0.58533(15) 0.0456(5) Uani 1 1 d U . .
H9 H 0.2536 1.4184 0.6228 0.055 Uiso 1 1 calc R . .
N10 N 0.15851(15) 1.54428(12) 0.30099(14) 0.0415(4) Uani 1 1 d U . .
H10 H 0.1590 1.5961 0.2498 0.050 Uiso 1 1 calc R . .
C6 C 0.01670(15) 1.23508(14) 0.29443(15) 0.0316(4) Uani 1 1 d U . .
H6A H -0.0407 1.2014 0.3580 0.038 Uiso 1 1 calc R . .
C8 C 0.06413(17) 1.37345(15) 0.01912(17) 0.0385(5) Uani 1 1 d U . .
H8A H 0.1187 1.4057 -0.0411 0.046 Uiso 1 1 calc R . .
C11 C 0.10424(16) 1.04167(15) 0.70910(15) 0.0348(4) Uani 1 1 d U . .
H11A H 0.0342 1.0359 0.7218 0.042 Uiso 1 1 calc R . .
C12 C 0.12807(15) 1.36109(14) 0.21967(15) 0.0330(4) Uani 1 1 d U . .
C15 C 0.16488(15) 1.32302(14) 0.12917(16) 0.0341(4) Uani 1 1 d U . .
H15A H 0.2221 1.3569 0.0654 0.041 Uiso 1 1 calc R . .
C17 C 0.06304(17) 1.22436(15) 0.66271(16) 0.0381(5) Uani 1 1 d U . .
H17A H -0.0034 1.2195 0.6738 0.046 Uiso 1 1 calc R . .
C18 C -0.00727(15) 1.28131(14) 0.20076(16) 0.0336(4) Uani 1 1 d U . .
C19 C 0.16570(16) 1.43537(14) 0.21823(16) 0.0350(4) Uani 1 1 d U . .
H19A H 0.2197 1.4676 0.1573 0.042 Uiso 1 1 calc R . .
C20 C 0.12447(17) 0.98981(15) 0.80471(16) 0.0376(4) Uani 1 1 d U . .
C21 C -0.09751(16) 1.27928(14) 0.19807(17) 0.0356(4) Uani 1 1 d U . .
H21A H -0.1524 1.2478 0.2587 0.043 Uiso 1 1 calc R . .
C22 C 0.21812(17) 1.02306(16) 0.25905(18) 0.0409(5) Uani 1 1 d U . .
H22A H 0.2269 0.9563 0.2886 0.049 Uiso 1 1 calc R . .
C23 C 0.28388(16) 1.00519(15) 0.61065(16) 0.0364(4) Uani 1 1 d U . .
C24 C 0.28479(16) 1.16896(16) 0.12720(17) 0.0381(5) Uani 1 1 d U . .
H24A H 0.3394 1.2021 0.0680 0.046 Uiso 1 1 calc R . .
C25 C 0.29700(16) 1.07097(16) 0.17203(17) 0.0391(5) Uani 1 1 d U . .
C26 C 0.11247(15) 1.16940(14) 0.25912(16) 0.0327(4) Uani 1 1 d U . .
C27 C 0.09621(18) 1.31293(16) 0.63360(16) 0.0403(5) Uani 1 1 d U . .
H27A H 0.0518 1.3686 0.6260 0.048 Uiso 1 1 calc R . .
C28 C 0.00825(16) 1.33898(15) 0.39849(16) 0.0360(4) Uani 1 1 d U . .
H28A H -0.0446 1.3056 0.4599 0.043 Uiso 1 1 calc R . .
C29 C 0.12283(17) 1.46241(14) 0.30817(17) 0.0365(4) Uani 1 1 d U . .
C30 C 0.25600(16) 0.91776(16) 0.49832(17) 0.0402(5) Uani 1 1 d U . .
H30A H 0.2468 0.8889 0.4588 0.048 Uiso 1 1 calc R . .
C32 C 0.04530(17) 1.41448(15) 0.39770(16) 0.0371(4) Uani 1 1 d U . .
H32A H 0.0174 1.4330 0.4585 0.045 Uiso 1 1 calc R . .
C33 C 0.19210(15) 1.21691(15) 0.17035(16) 0.0342(4) Uani 1 1 d U . .
C35 C 0.12570(16) 1.07239(15) 0.30345(17) 0.0364(4) Uani 1 1 d U . .
H35A H 0.0718 1.0396 0.3640 0.044 Uiso 1 1 calc R . .
C36 C 0.07215(16) 1.32819(14) 0.11250(16) 0.0353(4) Uani 1 1 d U . .
C37 C 0.44644(16) 0.96380(16) 0.17376(18) 0.0392(5) Uani 1 1 d U . .
C38 C 0.17273(16) 0.95840(15) 0.56772(16) 0.0367(4) Uani 1 1 d U . .
H38A H 0.1067 0.9575 0.5753 0.044 Uiso 1 1 calc R . .
C39 C 0.22524(17) 1.15161(15) 0.65859(16) 0.0374(5) Uani 1 1 d U . .
C40 C 0.12715(16) 1.14407(15) 0.67529(15) 0.0351(4) Uani 1 1 d U . .
C41 C 0.46763(16) 0.89035(15) 0.31965(17) 0.0382(5) Uani 1 1 d U . .
C42 C 0.19120(16) 1.54875(14) 0.36547(16) 0.0354(4) Uani 1 1 d U . .
C43 C 0.25901(18) 1.23926(15) 0.62875(16) 0.0408(5) Uani 1 1 d U . .
H43A H 0.3255 1.2443 0.6173 0.049 Uiso 1 1 calc R . .
C44 C 0.04906(15) 1.31307(14) 0.30919(15) 0.0326(4) Uani 1 1 d U . .
C45 C 0.18576(15) 0.99997(15) 0.62554(15) 0.0345(4) Uani 1 1 d U . .
C46 C 0.28623(17) 1.05537(15) 0.67775(17) 0.0397(5) Uani 1 1 d U . .
H46A H 0.3563 1.0608 0.6654 0.048 Uiso 1 1 calc R . .
C47 C 0.35248(16) 0.91955(16) 0.48693(17) 0.0402(5) Uani 1 1 d U . .
C48 C 0.58389(16) 0.86576(16) 0.16996(19) 0.0426(5) Uani 1 1 d U . .
C49 C 0.22120(19) 0.99850(15) 0.78867(17) 0.0412(5) Uani 1 1 d U . .
C50 C 0.05746(19) 0.93579(15) 0.89992(16) 0.0406(5) Uani 1 1 d U . .
H50A H -0.0080 0.9284 0.9105 0.049 Uiso 1 1 calc R . .
C52 C -0.02536(18) 1.37027(15) 0.01627(18) 0.0405(5) Uani 1 1 d U . .
C53 C 0.22685(17) 1.48409(15) 0.50352(17) 0.0385(5) Uani 1 1 d U . .
C54 C -0.10600(17) 1.32407(16) 0.10509(18) 0.0410(5) Uani 1 1 d U . .
C55 C 0.26251(18) 1.63191(15) 0.40266(18) 0.0429(5) Uani 1 1 d U . .
C56 C 0.36659(16) 0.96293(16) 0.54304(17) 0.0402(5) Uani 1 1 d U . .
H56A H 0.4328 0.9637 0.5352 0.048 Uiso 1 1 calc R . .
C57 C 0.0443(2) 1.44850(18) -0.16656(18) 0.0508(6) Uani 1 1 d U . .
H57A H 0.0272 1.4680 -0.2253 0.076 Uiso 1 1 calc R . .
H57B H 0.1021 1.4005 -0.1764 0.076 Uiso 1 1 calc R . .
H57C H 0.0621 1.5038 -0.1623 0.076 Uiso 1 1 calc R . .
C59 C 0.19336(18) 1.32017(15) 0.61577(16) 0.0403(5) Uani 1 1 d U . .
C60 C -0.0673(2) 0.81988(18) 1.09309(18) 0.0551(7) Uani 1 1 d U . .
H60A H -0.1000 0.7755 1.1626 0.083 Uiso 1 1 calc R . .
H60B H -0.0592 0.7929 1.0411 0.083 Uiso 1 1 calc R . .
H60C H -0.1092 0.8802 1.0874 0.083 Uiso 1 1 calc R . .
C61 C 0.2516(2) 0.95788(16) 0.8678(2) 0.0499(6) Uani 1 1 d U A .
H61A H 0.3171 0.9654 0.8568 0.060 Uiso 1 1 calc R . .
C62 C 0.0879(2) 0.89275(15) 0.97948(17) 0.0472(6) Uani 1 1 d U A .
C63 C 0.1835(2) 0.90559(17) 0.96415(19) 0.0524(6) Uani 1 1 d DU . .
C64 C -0.2702(2) 1.2694(2) 0.1790(2) 0.0640(7) Uani 1 1 d U . .
H64A H -0.3253 1.2748 0.1604 0.096 Uiso 1 1 calc R . .
H64B H -0.2958 1.2923 0.2388 0.096 Uiso 1 1 calc R . .
H64C H -0.2438 1.2028 0.1967 0.096 Uiso 1 1 calc R . .

loop_
_atom_site_aniso_label
_atom_site_aniso_U_11
_atom_site_aniso_U_22
_atom_site_aniso_U_33
_atom_site_aniso_U_23
_atom_site_aniso_U_13
_atom_site_aniso_U_12
Cl1 0.0437(3) 0.0764(5) 0.0554(4) -0.0296(3) -0.0179(3) 0.0179(3)
Cl2 0.1050(6) 0.0403(3) 0.0808(5) -0.0065(3) -0.0533(5) -0.0298(3)
O1 0.088(3) 0.042(2) 0.045(2) -0.0052(16) -0.040(2) -0.010(2)
C1 0.103(5) 0.076(3) 0.056(3) -0.024(3) -0.045(3) -0.002(3)
O1' 0.080(3) 0.048(3) 0.037(3) 0.001(2) -0.037(2) -0.023(3)
C1' 0.090(5) 0.089(5) 0.064(4) -0.004(3) -0.051(4) -0.032(4)
O2 0.0874(13) 0.0433(9) 0.0348(8) 0.0014(7) -0.0266(9) -0.0228(9)
O3 0.0637(11) 0.0495(9) 0.0436(9) -0.0112(7) -0.0330(8) -0.0033(8)
O4 0.0531(10) 0.0581(10) 0.0604(11) -0.0151(8) -0.0378(9) -0.0067(8)
O5W 0.155(2) 0.0480(11) 0.0746(13) 0.0129(9) -0.0843(15) -0.0372(13)
N1 0.0358(9) 0.0467(11) 0.0451(11) -0.0127(9) -0.0129(8) 0.0043(8)
N2 0.0359(9) 0.0384(9) 0.0428(10) -0.0190(8) -0.0169(8) -0.0005(7)
N3 0.0344(9) 0.0489(10) 0.0455(10) -0.0261(9) -0.0163(8) 0.0051(8)
N4 0.0627(12) 0.0361(9) 0.0468(10) -0.0082(8) -0.0304(10) -0.0147(8)
N5 0.0579(11) 0.0278(8) 0.0428(10) -0.0056(7) -0.0239(9) -0.0116(8)
N6 0.0490(10) 0.0283(8) 0.0342(9) -0.0061(7) -0.0201(8) -0.0100(7)
N7 0.0367(9) 0.0484(11) 0.0394(10) -0.0077(8) -0.0125(8) 0.0020(8)
N8 0.0404(10) 0.0580(12) 0.0410(10) -0.0276(9) -0.0180(8) 0.0119(9)
N9 0.0683(13) 0.0398(10) 0.0421(10) -0.0025(8) -0.0351(10) -0.0182(9)
N10 0.0621(12) 0.0277(8) 0.0417(10) -0.0021(7) -0.0308(9) -0.0108(8)
C6 0.0316(9) 0.0309(9) 0.0319(9) -0.0105(7) -0.0128(8) -0.0024(7)
C8 0.0481(12) 0.0331(10) 0.0373(11) -0.0122(8) -0.0193(9) -0.0040(9)
C11 0.0392(10) 0.0370(10) 0.0272(9) -0.0069(8) -0.0128(8) -0.0095(8)
C12 0.0364(10) 0.0310(9) 0.0333(10) -0.0068(8) -0.0175(8) -0.0047(7)
C15 0.0345(10) 0.0365(10) 0.0321(10) -0.0087(8) -0.0138(8) -0.0081(8)
C17 0.0407(11) 0.0399(11) 0.0312(10) -0.0068(8) -0.0144(9) -0.0083(9)
C18 0.0368(10) 0.0303(9) 0.0371(10) -0.0122(8) -0.0171(8) -0.0031(7)
C19 0.0411(11) 0.0314(9) 0.0347(10) -0.0054(8) -0.0200(9) -0.0063(8)
C20 0.0494(12) 0.0327(10) 0.0318(10) -0.0063(8) -0.0194(9) -0.0071(8)
C21 0.0388(10) 0.0337(10) 0.0409(11) -0.0144(8) -0.0208(9) -0.0013(8)
C22 0.0411(11) 0.0384(11) 0.0485(12) -0.0169(9) -0.0241(10) 0.0043(9)
C23 0.0392(10) 0.0358(10) 0.0349(10) -0.0031(8) -0.0192(9) -0.0102(8)
C24 0.0342(10) 0.0478(12) 0.0349(10) -0.0196(9) -0.0114(9) -0.0039(9)
C25 0.0334(10) 0.0479(12) 0.0413(11) -0.0236(9) -0.0165(9) 0.0049(9)
C26 0.0320(9) 0.0345(10) 0.0357(10) -0.0127(8) -0.0159(8) -0.0034(7)
C27 0.0495(12) 0.0370(10) 0.0348(10) -0.0053(8) -0.0206(10) -0.0086(9)
C28 0.0380(10) 0.0357(10) 0.0337(10) -0.0087(8) -0.0151(9) -0.0061(8)
C29 0.0461(11) 0.0306(9) 0.0405(11) -0.0070(8) -0.0258(9) -0.0064(8)
C30 0.0380(11) 0.0433(11) 0.0406(11) -0.0156(9) -0.0140(9) -0.0074(9)
C32 0.0470(11) 0.0335(10) 0.0349(10) -0.0109(8) -0.0204(9) -0.0033(8)
C33 0.0348(10) 0.0393(10) 0.0335(10) -0.0144(8) -0.0152(8) -0.0049(8)
C35 0.0340(10) 0.0370(10) 0.0407(11) -0.0128(9) -0.0175(9) -0.0027(8)
C36 0.0430(11) 0.0324(9) 0.0355(10) -0.0127(8) -0.0184(9) -0.0041(8)
C37 0.0354(10) 0.0431(11) 0.0473(12) -0.0251(10) -0.0184(9) 0.0025(8)
C38 0.0335(10) 0.0403(11) 0.0369(10) -0.0097(8) -0.0148(9) -0.0080(8)
C39 0.0490(12) 0.0363(10) 0.0316(10) -0.0023(8) -0.0232(9) -0.0113(9)
C40 0.0428(11) 0.0362(10) 0.0261(9) -0.0035(8) -0.0157(8) -0.0111(8)
C41 0.0341(10) 0.0359(10) 0.0423(11) -0.0136(9) -0.0118(9) -0.0065(8)
C42 0.0451(11) 0.0280(9) 0.0364(10) -0.0099(8) -0.0198(9) -0.0038(8)
C43 0.0521(12) 0.0394(11) 0.0366(11) -0.0009(9) -0.0261(10) -0.0154(9)
C44 0.0338(9) 0.0303(9) 0.0337(10) -0.0093(8) -0.0153(8) -0.0020(7)
C45 0.0359(10) 0.0367(10) 0.0291(9) -0.0043(8) -0.0137(8) -0.0100(8)
C46 0.0443(11) 0.0384(11) 0.0393(11) -0.0035(9) -0.0226(9) -0.0119(9)
C47 0.0328(10) 0.0407(11) 0.0372(11) -0.0088(9) -0.0097(9) -0.0036(8)
C48 0.0331(10) 0.0447(12) 0.0482(12) -0.0201(10) -0.0132(10) -0.0005(9)
C49 0.0569(13) 0.0328(10) 0.0389(11) -0.0040(8) -0.0267(10) -0.0098(9)
C50 0.0559(13) 0.0336(10) 0.0323(10) -0.0067(8) -0.0190(10) -0.0092(9)
C52 0.0546(13) 0.0353(10) 0.0442(11) -0.0147(9) -0.0317(10) 0.0021(9)
C53 0.0506(12) 0.0312(10) 0.0391(11) -0.0074(8) -0.0235(10) -0.0085(8)
C54 0.0453(12) 0.0394(11) 0.0489(12) -0.0162(9) -0.0273(10) -0.0014(9)
C55 0.0547(13) 0.0336(10) 0.0444(12) -0.0109(9) -0.0215(10) -0.0115(9)
C56 0.0348(10) 0.0404(11) 0.0414(11) -0.0043(9) -0.0162(9) -0.0100(8)
C57 0.0683(16) 0.0476(13) 0.0394(12) -0.0113(10) -0.0289(12) -0.0007(11)
C59 0.0577(13) 0.0351(10) 0.0328(10) 0.0004(8) -0.0259(10) -0.0152(9)
C60 0.0849(19) 0.0425(12) 0.0330(11) -0.0069(10) -0.0164(12) -0.0238(12)
C61 0.0760(16) 0.0353(11) 0.0529(13) -0.0020(10) -0.0421(13) -0.0157(11)
C62 0.0807(17) 0.0301(10) 0.0325(10) -0.0011(8) -0.0265(11) -0.0162(10)
C63 0.0885(18) 0.0377(11) 0.0462(12) 0.0023(9) -0.0459(13) -0.0181(11)
C64 0.0547(15) 0.0764(19) 0.0765(19) -0.0176(15) -0.0389(15) -0.0174(14)

loop_
_atom_type_symbol
_atom_type_description
_atom_type_scat_dispersion_real
_atom_type_scat_dispersion_imag
_atom_type_scat_source
C C 0.0033 0.0016 'International Tables Vol C Tables 4.2.6.8 and 6.1.1.4'
H H 0.0000 0.0000 'International Tables Vol C Tables 4.2.6.8 and 6.1.1.4'
N N 0.0061 0.0033 'International Tables Vol C Tables 4.2.6.8 and 6.1.1.4'
O O 0.0106 0.0060 'International Tables Vol C Tables 4.2.6.8 and 6.1.1.4'
Cl Cl 0.1484 0.1585 'International Tables Vol C Tables 4.2.6.8 and 6.1.1.4'

loop_
_geom_angle_atom_site_label_1
_geom_angle_atom_site_label_2
_geom_angle_atom_site_label_3
_geom_angle
C63 O1 C1 109.6(4)
C63 O1' C1' 111.6(5)
O1' C1' H1'A 109.5
O1' C1' H1'B 109.5
H1'A C1' H1'B 109.5
O1' C1' H1'C 109.5
H1'A C1' H1'C 109.5
H1'B C1' H1'C 109.5
C62 O2 C60 116.45(19)
C52 O3 C57 115.84(19)
C54 O4 C64 117.18(19)
H5WA O5W H5WB 93.9
C48 N1 C41 112.3(2)
C41 N2 C37 115.31(18)
C48 N3 C37 111.88(19)
C55 N4 C53 112.04(19)
C55 N5 C42 112.23(18)
C42 N6 C53 115.44(17)
C41 N7 C47 125.3(2)
C41 N7 H7 117.3
C47 N7 H7 117.3
C37 N8 C25 124.19(19)
C37 N8 H8 117.9
C25 N8 H8 117.9
C53 N9 C59 124.55(18)
C53 N9 H9 117.7
C59 N9 H9 117.7
C42 N10 C29 125.45(18)
C42 N10 H10 117.3
C29 N10 H10 117.3
C44 C6 C18 106.54(16)
C44 C6 C26 105.25(16)
C18 C6 C26 105.08(16)
C44 C6 H6A 113.1
C18 C6 H6A 113.1
C26 C6 H6A 113.1
C52 C8 C36 118.4(2)
C52 C8 H8A 120.8
C36 C8 H8A 120.8
C45 C11 C40 106.08(16)
C45 C11 C20 105.05(17)
C40 C11 C20 106.29(16)
C45 C11 H11A 112.9
C40 C11 H11A 112.9
C20 C11 H11A 112.9
C19 C12 C44 120.87(19)
C19 C12 C15 125.75(18)
C44 C12 C15 113.38(17)
C36 C15 C12 105.98(17)
C36 C15 C33 104.90(16)
C12 C15 C33 105.30(16)
C36 C15 H15A 113.3
C12 C15 H15A 113.3
C33 C15 H15A 113.3
C40 C17 C27 119.5(2)
C40 C17 H17A 120.3
C27 C17 H17A 120.3
C36 C18 C21 120.43(19)
C36 C18 C6 113.23(18)
C21 C18 C6 126.34(19)
C12 C19 C29 118.76(19)
C12 C19 H19A 120.6
C29 C19 H19A 120.6
C50 C20 C49 120.4(2)
C50 C20 C11 126.0(2)
C49 C20 C11 113.55(18)
C54 C21 C18 118.8(2)
C54 C21 H21A 120.6
C18 C21 H21A 120.6
C25 C22 C35 120.1(2)
C25 C22 H22A 120.0
C35 C22 H22A 120.0
C56 C23 C45 119.8(2)
C56 C23 C46 126.5(2)
C45 C23 C46 113.64(19)
C33 C24 C25 118.9(2)
C33 C24 H24A 120.5
C25 C24 H24A 120.5
C22 C25 C24 120.57(19)
C22 C25 N8 121.3(2)
C24 C25 N8 118.1(2)
C35 C26 C33 119.65(19)
C35 C26 C6 127.60(18)
C33 C26 C6 112.73(18)
C59 C27 C17 120.3(2)
C59 C27 H27A 119.9
C17 C27 H27A 119.9
C44 C28 C32 119.50(19)
C44 C28 H28A 120.3
C32 C28 H28A 120.3
C32 C29 C19 120.79(19)
C32 C29 N10 122.16(19)
C19 C29 N10 116.95(19)
C47 C30 C38 119.8(2)
C47 C30 H30A 120.1
C38 C30 H30A 120.1
C29 C32 C28 119.96(19)
C29 C32 H32A 120.0
C28 C32 H32A 120.0
C24 C33 C26 120.9(2)
C24 C33 C15 125.68(19)
C26 C33 C15 113.42(18)
C26 C35 C22 119.9(2)
C26 C35 H35A 120.1
C22 C35 H35A 120.1
C18 C36 C8 121.1(2)
C18 C36 C15 113.45(18)
C8 C36 C15 125.45(19)
N2 C37 N8 118.64(19)
N2 C37 N3 125.4(2)
N8 C37 N3 115.9(2)
C45 C38 C30 120.3(2)
C45 C38 H38A 119.9
C30 C38 H38A 119.9
C43 C39 C40 120.8(2)
C43 C39 C46 125.8(2)
C40 C39 C46 113.47(18)
C17 C40 C39 120.07(19)
C17 C40 C11 127.30(19)
C39 C40 C11 112.62(19)
N2 C41 N7 119.62(19)
N2 C41 N1 125.0(2)
N7 C41 N1 115.3(2)
N6 C42 N10 120.06(18)
N6 C42 N5 124.97(19)
N10 C42 N5 114.97(18)
C39 C43 C59 118.6(2)
C39 C43 H43A 120.7
C59 C43 H43A 120.7
C28 C44 C12 120.11(18)
C28 C44 C6 126.97(18)
C12 C44 C6 112.92(17)
C38 C45 C23 119.7(2)
C38 C45 C11 127.56(19)
C23 C45 C11 112.70(18)
C23 C46 C49 104.39(17)
C23 C46 C39 106.26(17)
C49 C46 C39 104.95(19)
C23 C46 H46A 113.5
C49 C46 H46A 113.5
C39 C46 H46A 113.5
C56 C47 C30 120.4(2)
C56 C47 N7 117.8(2)
C30 C47 N7 121.8(2)
N1 C48 N3 129.9(2)
N1 C48 Cl1 114.53(18)
N3 C48 Cl1 115.57(18)
C61 C49 C20 121.3(2)
C61 C49 C46 125.6(2)
C20 C49 C46 113.09(18)
C20 C50 C62 118.8(2)
C20 C50 H50A 120.6
C62 C50 H50A 120.6
O3 C52 C8 124.1(2)
O3 C52 C54 115.1(2)
C8 C52 C54 120.8(2)
N6 C53 N9 118.63(19)
N6 C53 N4 125.07(19)
N9 C53 N4 116.28(19)
O4 C54 C21 123.8(2)
O4 C54 C52 115.8(2)
C21 C54 C52 120.5(2)
N5 C55 N4 130.1(2)
N5 C55 Cl2 114.79(17)
N4 C55 Cl2 115.08(17)
C47 C56 C23 119.9(2)
C47 C56 H56A 120.1
C23 C56 H56A 120.1
O3 C57 H57A 109.5
O3 C57 H57B 109.5
H57A C57 H57B 109.5
O3 C57 H57C 109.5
H57A C57 H57C 109.5
H57B C57 H57C 109.5
C27 C59 C43 120.8(2)
C27 C59 N9 121.0(2)
C43 C59 N9 118.2(2)
O2 C60 H60A 109.5
O2 C60 H60B 109.5
H60A C60 H60B 109.5
O2 C60 H60C 109.5
H60A C60 H60C 109.5
H60B C60 H60C 109.5
C49 C61 C63 118.3(2)
C49 C61 H61A 120.9
C63 C61 H61A 120.9
O2 C62 C50 124.5(2)
O2 C62 C63 115.2(2)
C50 C62 C63 120.4(2)
C61 C63 C62 120.7(2)
C61 C63 O1' 130.3(3)
C62 C63 O1' 108.3(3)
C61 C63 O1 113.5(4)
C62 C63 O1 124.6(3)
O1' C63 O1 24.8(3)
O4 C64 H64A 109.5
O4 C64 H64B 109.5
H64A C64 H64B 109.5
O4 C64 H64C 109.5
H64A C64 H64C 109.5
H64B C64 H64C 109.5

loop_
_geom_bond_atom_site_label_1
_geom_bond_atom_site_label_2
_geom_bond_distance
Cl1 C48 1.732(2)
Cl2 C55 1.737(2)
O1 C63 1.416(5)
O1 C1 1.428(6)
C1 H1A 0.9800
C1 H1B 0.9800
C1 H1C 0.9800
O1' C63 1.412(5)
O1' C1' 1.429(7)
C1' H1'A 0.9800
C1' H1'B 0.9800
C1' H1'C 0.9800
O2 C62 1.368(3)
O2 C60 1.431(3)
O3 C52 1.379(3)
O3 C57 1.441(3)
O4 C54 1.375(3)
O4 C64 1.429(3)
O5W H5WA 0.8400
O5W H5WB 0.8399
N1 C48 1.314(3)
N1 C41 1.377(3)
N2 C41 1.322(3)
N2 C37 1.333(3)
N3 C48 1.316(3)
N3 C37 1.372(3)
N4 C55 1.315(3)
N4 C53 1.365(3)
N5 C55 1.310(3)
N5 C42 1.365(3)
N6 C42 1.329(3)
N6 C53 1.330(3)
N7 C41 1.344(3)
N7 C47 1.428(3)
N7 H7 0.8800
N8 C37 1.337(3)
N8 C25 1.426(3)
N8 H8 0.8800
N9 C53 1.342(3)
N9 C59 1.429(3)
N9 H9 0.8800
N10 C42 1.335(3)
N10 C29 1.427(3)
N10 H10 0.8800
C6 C44 1.521(3)
C6 C18 1.524(3)
C6 C26 1.527(3)
C6 H6A 1.0000
C8 C52 1.386(3)
C8 C36 1.393(3)
C8 H8A 0.9500
C11 C45 1.514(3)
C11 C40 1.521(3)
C11 C20 1.525(3)
C11 H11A 1.0000
C12 C19 1.378(3)
C12 C44 1.396(3)
C12 C15 1.520(3)
C15 C36 1.520(3)
C15 C33 1.529(3)
C15 H15A 1.0000
C17 C40 1.375(3)
C17 C27 1.393(3)
C17 H17A 0.9500
C18 C36 1.386(3)
C18 C21 1.391(3)
C19 C29 1.399(3)
C19 H19A 0.9500
C20 C50 1.389(3)
C20 C49 1.391(3)
C21 C54 1.390(3)
C21 H21A 0.9500
C22 C25 1.381(3)
C22 C35 1.391(3)
C22 H22A 0.9500
C23 C56 1.387(3)
C23 C45 1.404(3)
C23 C46 1.521(3)
C24 C33 1.380(3)
C24 C25 1.397(3)
C24 H24A 0.9500
C26 C35 1.385(3)
C26 C33 1.394(3)
C27 C59 1.381(3)
C27 H27A 0.9500
C28 C44 1.384(3)
C28 C32 1.395(3)
C28 H28A 0.9500
C29 C32 1.385(3)
C30 C47 1.387(3)
C30 C38 1.392(3)
C30 H30A 0.9500
C32 H32A 0.9500
C35 H35A 0.9500
C38 C45 1.379(3)
C38 H38A 0.9500
C39 C43 1.382(3)
C39 C40 1.403(3)
C39 C46 1.535(3)
C43 C59 1.395(3)
C43 H43A 0.9500
C46 C49 1.526(3)
C46 H46A 1.0000
C47 C56 1.385(3)
C49 C61 1.382(3)
C50 C62 1.391(3)
C50 H50A 0.9500
C52 C54 1.395(3)
C56 H56A 0.9500
C57 H57A 0.9800
C57 H57B 0.9800
C57 H57C 0.9800
C60 H60A 0.9800
C60 H60B 0.9800
C60 H60C 0.9800
C61 C63 1.393(4)
C61 H61A 0.9500
C62 C63 1.397(4)
C64 H64A 0.9800
C64 H64B 0.9800
C64 H64C 0.9800

loop_
_geom_hbond_atom_site_label_D
_geom_hbond_atom_site_label_H
_geom_hbond_atom_site_label_A
_geom_hbond_distance_DH
_geom_hbond_distance_HA
_geom_hbond_distance_DA
_geom_hbond_angle_DHA
_geom_hbond_site_symmetry_A
O5W H5WA O1 0.84 1.93 2.768(6) 178.4 1_564
O5W H5WA O1' 0.84 2.13 2.944(8) 162.2 1_564
O5W H5WB O4 0.84 2.12 2.963(3) 179.4 2_585
O5W H5WB O3 0.84 2.62 3.067(3) 115.0 2_585
N8 H8 N3 0.88 2.24 3.112(3) 170.6 2_675
N10 H10 O5W 0.88 1.98 2.790(3) 152.0 .

loop_
_geom_torsion_atom_site_label_1
_geom_torsion_atom_site_label_2
_geom_torsion_atom_site_label_3
_geom_torsion_atom_site_label_4
_geom_torsion
C19 C12 C15 C36 -124.0(2)
C44 C12 C15 C36 55.9(2)
C19 C12 C15 C33 125.2(2)
C44 C12 C15 C33 -54.9(2)
C44 C6 C18 C36 55.1(2)
C26 C6 C18 C36 -56.3(2)
C44 C6 C18 C21 -125.2(2)
C26 C6 C18 C21 123.4(2)
C44 C12 C19 C29 -0.4(3)
C15 C12 C19 C29 179.50(19)
C45 C11 C20 C50 -120.8(2)
C40 C11 C20 C50 127.0(2)
C45 C11 C20 C49 57.5(2)
C40 C11 C20 C49 -54.7(2)
C36 C18 C21 C54 0.8(3)
C6 C18 C21 C54 -178.88(19)
C35 C22 C25 C24 -0.5(3)
C35 C22 C25 N8 -179.0(2)
C33 C24 C25 C22 -1.0(3)
C33 C24 C25 N8 177.49(19)
C37 N8 C25 C22 -53.0(3)
C37 N8 C25 C24 128.5(2)
C44 C6 C26 C35 125.3(2)
C18 C6 C26 C35 -122.4(2)
C44 C6 C26 C33 -56.2(2)
C18 C6 C26 C33 56.1(2)
C40 C17 C27 C59 1.1(3)
C12 C19 C29 C32 1.2(3)
C12 C19 C29 N10 -175.20(18)
C42 N10 C29 C32 54.7(3)
C42 N10 C29 C19 -129.0(2)
C19 C29 C32 C28 -0.8(3)
N10 C29 C32 C28 175.42(19)
C44 C28 C32 C29 -0.4(3)
C25 C24 C33 C26 2.0(3)
C25 C24 C33 C15 -177.90(19)
C35 C26 C33 C24 -1.4(3)
C6 C26 C33 C24 179.91(18)
C35 C26 C33 C15 178.48(18)
C6 C26 C33 C15 -0.2(2)
C36 C15 C33 C24 124.1(2)
C12 C15 C33 C24 -124.3(2)
C36 C15 C33 C26 -55.8(2)
C12 C15 C33 C26 55.8(2)
C33 C26 C35 C22 -0.2(3)
C6 C26 C35 C22 178.32(19)
C25 C22 C35 C26 1.1(3)
C21 C18 C36 C8 -0.6(3)
C6 C18 C36 C8 179.09(18)
C21 C18 C36 C15 -179.80(18)
C6 C18 C36 C15 -0.1(2)
C52 C8 C36 C18 -0.3(3)
C52 C8 C36 C15 178.85(19)
C12 C15 C36 C18 -55.1(2)
C33 C15 C36 C18 56.0(2)
C12 C15 C36 C8 125.7(2)
C33 C15 C36 C8 -123.2(2)
C41 N2 C37 N8 178.4(2)
C41 N2 C37 N3 -3.4(3)
C25 N8 C37 N2 -1.0(3)
C25 N8 C37 N3 -179.4(2)
C48 N3 C37 N2 3.3(3)
C48 N3 C37 N8 -178.4(2)
C47 C30 C38 C45 -0.3(3)
C27 C17 C40 C39 -0.2(3)
C27 C17 C40 C11 178.35(19)
C43 C39 C40 C17 -0.4(3)
C46 C39 C40 C17 178.99(19)
C43 C39 C40 C11 -179.17(18)
C46 C39 C40 C11 0.3(2)
C45 C11 C40 C17 125.0(2)
C20 C11 C40 C17 -123.5(2)
C45 C11 C40 C39 -56.4(2)
C20 C11 C40 C39 55.1(2)
C37 N2 C41 N7 178.4(2)
C37 N2 C41 N1 -0.2(3)
C47 N7 C41 N2 -1.5(3)
C47 N7 C41 N1 177.2(2)
C48 N1 C41 N2 3.3(3)
C48 N1 C41 N7 -175.3(2)
C53 N6 C42 N10 177.1(2)
C53 N6 C42 N5 -3.0(3)
C29 N10 C42 N6 -2.8(3)
C29 N10 C42 N5 177.2(2)
C55 N5 C42 N6 3.9(3)
C55 N5 C42 N10 -176.2(2)
C40 C39 C43 C59 0.1(3)
C46 C39 C43 C59 -179.2(2)
C32 C28 C44 C12 1.2(3)
C32 C28 C44 C6 -178.15(19)
C19 C12 C44 C28 -0.8(3)
C15 C12 C44 C28 179.29(18)
C19 C12 C44 C6 178.64(18)
C15 C12 C44 C6 -1.3(2)
C18 C6 C44 C28 125.3(2)
C26 C6 C44 C28 -123.4(2)
C18 C6 C44 C12 -54.1(2)
C26 C6 C44 C12 57.1(2)
C30 C38 C45 C23 3.0(3)
C30 C38 C45 C11 -175.7(2)
C56 C23 C45 C38 -4.3(3)
C46 C23 C45 C38 178.37(19)
C56 C23 C45 C11 174.60(18)
C46 C23 C45 C11 -2.7(2)
C40 C11 C45 C38 -123.2(2)
C20 C11 C45 C38 124.4(2)
C40 C11 C45 C23 58.0(2)
C20 C11 C45 C23 -54.4(2)
C56 C23 C46 C49 -119.3(2)
C45 C23 C46 C49 57.8(2)
C56 C23 C46 C39 130.1(2)
C45 C23 C46 C39 -52.8(2)
C43 C39 C46 C23 -126.3(2)
C40 C39 C46 C23 54.2(2)
C43 C39 C46 C49 123.4(2)
C40 C39 C46 C49 -56.0(2)
C38 C30 C47 C56 -1.0(3)
C38 C30 C47 N7 176.6(2)
C41 N7 C47 C56 -127.3(2)
C41 N7 C47 C30 55.0(3)
C41 N1 C48 N3 -3.5(4)
C41 N1 C48 Cl1 176.22(16)
C37 N3 C48 N1 0.5(4)
C37 N3 C48 Cl1 -179.20(16)
C50 C20 C49 C61 -3.2(3)
C11 C20 C49 C61 178.4(2)
C50 C20 C49 C46 176.48(19)
C11 C20 C49 C46 -1.9(3)
C23 C46 C49 C61 124.8(2)
C39 C46 C49 C61 -123.6(2)
C23 C46 C49 C20 -54.8(2)
C39 C46 C49 C20 56.7(2)
C49 C20 C50 C62 1.7(3)
C11 C20 C50 C62 179.8(2)
C57 O3 C52 C8 4.7(3)
C57 O3 C52 C54 -173.87(19)
C36 C8 C52 O3 -177.53(19)
C36 C8 C52 C54 0.9(3)
C42 N6 C53 N9 -178.3(2)
C42 N6 C53 N4 -0.2(3)
C59 N9 C53 N6 0.9(4)
C59 N9 C53 N4 -177.4(2)
C55 N4 C53 N6 1.8(3)
C55 N4 C53 N9 -180.0(2)
C64 O4 C54 C21 -6.1(3)
C64 O4 C54 C52 172.9(2)
C18 C21 C54 O4 178.87(19)
C18 C21 C54 C52 -0.1(3)
O3 C52 C54 O4 -1.2(3)
C8 C52 C54 O4 -179.81(19)
O3 C52 C54 C21 177.82(19)
C8 C52 C54 C21 -0.8(3)
C42 N5 C55 N4 -1.9(4)
C42 N5 C55 Cl2 178.35(16)
C53 N4 C55 N5 -0.7(4)
C53 N4 C55 Cl2 179.05(17)
C30 C47 C56 C23 -0.3(3)
N7 C47 C56 C23 -178.01(19)
C45 C23 C56 C47 3.0(3)
C46 C23 C56 C47 179.9(2)
C17 C27 C59 C43 -1.4(3)
C17 C27 C59 N9 179.66(19)
C39 C43 C59 C27 0.8(3)
C39 C43 C59 N9 179.74(19)
C53 N9 C59 C27 -54.4(3)
C53 N9 C59 C43 126.7(3)
C20 C49 C61 C63 1.6(4)
C46 C49 C61 C63 -178.0(2)
C60 O2 C62 C50 1.0(3)
C60 O2 C62 C63 -178.7(2)
C20 C50 C62 O2 -178.3(2)
C20 C50 C62 C63 1.4(3)
C49 C61 C63 C62 1.5(4)
C49 C61 C63 O1' -168.6(5)
C49 C61 C63 O1 169.8(3)
O2 C62 C63 C61 176.7(2)
C50 C62 C63 C61 -3.0(4)
O2 C62 C63 O1' -11.2(4)
C50 C62 C63 O1' 169.1(4)
O2 C62 C63 O1 9.8(4)
C50 C62 C63 O1 -169.9(3)
C1' O1' C63 C61 -4.0(10)
C1' O1' C63 C62 -175.0(6)
C1' O1' C63 O1 49.7(9)
C1 O1 C63 C61 101.9(6)
C1 O1 C63 C62 -90.3(6)
C1 O1 C63 O1' -36.0(8)

loop_
_platon_squeeze_void_nr
_platon_squeeze_void_average_x
_platon_squeeze_void_average_y
_platon_squeeze_void_average_z
_platon_squeeze_void_volume
_platon_squeeze_void_count_electrons
_platon_squeeze_void_content
1 0.500 0.500 0.096 908 231 ' '
